data_7711593
loop_
_publ_author_name
'Pantalon Juraj, Natalija'
'Tandari\'c, Tana'
'Tadi\'c, Vanja'
'Peri\'c, Berislav'
'Moreth, Dominik'
'Schatzschneider, Ulrich'
'Brozovic, Anamaria'
'Vianello, Robert'
'Kirin, Sre\'cko I.'

_publ_section_title
;
 Tuning the coordination properties of chiral pseudopeptide
 bis(2-picolyl)amine and iminodiacetamide ligands in Zn(ii) and Cu(ii)
 complexes
;
_journal_name_full 'Dalton Transactions'
_journal_paper_doi 10.1039/D2DT02895F
_journal_year 2022
_chemical_absolute_configuration syn
_chemical_formula_moiety 'C60 H68 Cu N8 O10 2+, 2(Cl O4 -), 4(C H3 N O2)'
_chemical_formula_sum 'C64 H80 Cl2 Cu N12 O26'
_chemical_formula_weight 1567.84
_space_group_crystal_system monoclinic
_space_group_IT_number 4
_space_group_name_Hall 'P 2yb'
_space_group_name_H-M_alt 'P 1 21 1'
_atom_sites_solution_hydrogens mixed
_atom_sites_solution_primary direct
_atom_sites_solution_secondary difmap
_audit_creation_method SHELXL-2018/3
_audit_update_record
;
2022-06-09 deposited with the CCDC.	2022-10-21 downloaded from the CCDC.
;
_cell_angle_alpha 90
_cell_angle_beta 100.679(2)
_cell_angle_gamma 90
_cell_formula_units_Z 2
_cell_length_a 10.6841(2)
_cell_length_b 24.5941(5)
_cell_length_c 14.2949(3)
_cell_measurement_reflns_used 12288
_cell_measurement_temperature 113(3)
_cell_measurement_theta_max 75.3940
_cell_measurement_theta_min 3.1530
_cell_volume 3691.16(13)
_computing_cell_refinement 'CrysAlisPro 1.171.38.46 (Rigaku OD, 2015)'
_computing_data_collection 'CrysAlisPro 1.171.38.46 (Rigaku OD, 2015)'
_computing_data_reduction 'CrysAlisPro 1.171.38.46 (Rigaku OD, 2015)'
_computing_structure_refinement 'SHELXL-2018/3 (Sheldrick, 2018)'
_computing_structure_solution 'SHELXT (Sheldrick, 2015)'
_diffrn_ambient_temperature 113(3)
_diffrn_detector_area_resol_mean 10.4323
_diffrn_measured_fraction_theta_full 0.997
_diffrn_measured_fraction_theta_max 0.984
_diffrn_measurement_device_type 'Xcalibur, Ruby, Nova'
_diffrn_measurement_method '\w scans'
_diffrn_radiation_type CuK\a
_diffrn_radiation_wavelength 1.54184
_diffrn_reflns_av_R_equivalents 0.0571
_diffrn_reflns_av_unetI/netI 0.0580
_diffrn_reflns_Laue_measured_fraction_full 0.997
_diffrn_reflns_Laue_measured_fraction_max 0.984
_diffrn_reflns_limit_h_max 12
_diffrn_reflns_limit_h_min -13
_diffrn_reflns_limit_k_max 29
_diffrn_reflns_limit_k_min -30
_diffrn_reflns_limit_l_max 16
_diffrn_reflns_limit_l_min -17
_diffrn_reflns_number 22123
_diffrn_reflns_point_group_measured_fraction_full 0.826
_diffrn_reflns_point_group_measured_fraction_max 0.795
_diffrn_reflns_theta_full 67.684
_diffrn_reflns_theta_max 75.951
_diffrn_reflns_theta_min 3.146
_diffrn_source 'micro-focus sealed X-ray tube'
_exptl_absorpt_coefficient_mu 1.828
_exptl_absorpt_correction_T_max 1.00000
_exptl_absorpt_correction_T_min 0.58681
_exptl_absorpt_correction_type multi-scan
_exptl_absorpt_process_details
;
CrysAlisPro 1.171.38.46 (Rigaku Oxford Diffraction, 2015)
Empirical absorption correction using spherical harmonics,
 implemented in SCALE3 ABSPACK scaling algorithm.
;
_exptl_crystal_colour blue
_exptl_crystal_density_diffrn 1.411
_exptl_crystal_description plate
_exptl_crystal_F_000 1638
_exptl_crystal_size_max 0.2
_exptl_crystal_size_mid 0.15
_exptl_crystal_size_min 0.1
_refine_diff_density_max 1.054
_refine_diff_density_min -1.012
_refine_diff_density_rms 0.092
_refine_ls_abs_structure_details
;
 Classical Flack method preferred over Parsons because s.u. lower.
;
_refine_ls_abs_structure_Flack 0.00(3)
_refine_ls_extinction_method none
_refine_ls_goodness_of_fit_ref 1.016
_refine_ls_hydrogen_treatment mixed
_refine_ls_matrix_type full
_refine_ls_number_parameters 1024
_refine_ls_number_reflns 12247
_refine_ls_number_restraints 7
_refine_ls_restrained_S_all 1.015
_refine_ls_R_factor_all 0.0796
_refine_ls_R_factor_gt 0.0773
_refine_ls_shift/su_max 0.002
_refine_ls_shift/su_mean 0.000
_refine_ls_structure_factor_coef Fsqd
_refine_ls_weighting_details 'w=1/[\s^2^(Fo^2^)+(0.1441P)^2^+4.0352P] where P=(Fo^2^+2Fc^2^)/3'
_refine_ls_weighting_scheme calc
_refine_ls_wR_factor_gt 0.2077
_refine_ls_wR_factor_ref 0.2111
_reflns_Friedel_coverage 0.577
_reflns_Friedel_fraction_full 0.647
_reflns_Friedel_fraction_max 0.596
_reflns_number_gt 11668
_reflns_number_total 12247
_reflns_threshold_expression 'I > 2\s(I)'
_cod_data_source_file d2dt02895f3.cif
_cod_data_source_block i3BCu
_cod_original_sg_symbol_H-M 'P 21'
_cod_database_code 7711593
_shelx_shelxl_version_number 2018/3
_shelx_space_group_comment
;
The symmetry employed for this shelxl refinement is uniquely defined
by the following loop, which should always be used as a source of
symmetry information in preference to the above space-group names.
They are only intended as comments.
;

loop_
_space_group_symop_operation_xyz
'x, y, z'
'-x, y+1/2, -z'

loop_
_atom_site_label
_atom_site_type_symbol
_atom_site_fract_x
_atom_site_fract_y
_atom_site_fract_z
_atom_site_U_iso_or_equiv
_atom_site_adp_type
_atom_site_occupancy
_atom_site_site_symmetry_order
_atom_site_calc_flag
_atom_site_refinement_flags_posn
_atom_site_refinement_flags_adp
_atom_site_refinement_flags_occupancy
_atom_site_disorder_assembly
_atom_site_disorder_group
C11 C 0.7826(6) 0.2815(3) 0.5723(4) 0.0308(12) Uani 1 1 d . . . . .
H11 H 0.754842 0.292958 0.627007 0.037 Uiso 1 1 calc R U . . .
C21 C 0.7267(6) 0.2372(3) 0.5211(5) 0.0357(14) Uani 1 1 d . . . . .
H21 H 0.661192 0.218658 0.542091 0.043 Uiso 1 1 calc R U . . .
C31 C 0.7666(6) 0.2199(3) 0.4390(5) 0.0360(14) Uani 1 1 d . . . . .
H31 H 0.727385 0.190489 0.404583 0.043 Uiso 1 1 calc R U . . .
C41 C 0.8661(6) 0.2472(3) 0.4086(4) 0.0333(13) Uani 1 1 d . . . . .
H41 H 0.893453 0.235955 0.353603 0.040 Uiso 1 1 calc R U . . .
C51 C 0.9242(6) 0.2908(3) 0.4595(4) 0.0309(12) Uani 1 1 d . . . . .
H51 H 0.991850 0.308335 0.439797 0.037 Uiso 1 1 calc R U . . .
C61 C 0.8817(5) 0.3085(3) 0.5403(4) 0.0265(11) Uani 1 1 d . . . . .
N11 N 0.9428(5) 0.3549(2) 0.5874(4) 0.0282(10) Uani 1 1 d D . . . .
H11N H 1.010(5) 0.364(4) 0.575(6) 0.04(2) Uiso 1 1 d D . . . .
C71 C 0.8958(6) 0.3905(3) 0.6398(4) 0.0267(11) Uani 1 1 d . . . . .
O11 O 0.7888(4) 0.38675(19) 0.6636(3) 0.0290(9) Uani 1 1 d . . . . .
C81 C 0.9769(5) 0.4405(3) 0.6711(4) 0.0309(12) Uani 1 1 d . . . . .
H81A H 1.066002 0.430205 0.687387 0.037 Uiso 1 1 calc R U . . .
H81B H 0.967502 0.466702 0.619650 0.037 Uiso 1 1 calc R U . . .
N21 N 0.9356(5) 0.4645(2) 0.7540(4) 0.0296(11) Uani 1 1 d . . . . .
C91 C 0.9536(6) 0.5242(3) 0.7553(5) 0.0329(13) Uani 1 1 d . . . . .
H91A H 1.036213 0.532673 0.740092 0.040 Uiso 1 1 calc R U . . .
H91B H 0.952261 0.537879 0.818823 0.040 Uiso 1 1 calc R U . . .
C101 C 0.8496(6) 0.5528(3) 0.6839(5) 0.0323(13) Uani 1 1 d . . . . .
O21 O 0.7525(5) 0.5281(2) 0.6459(4) 0.0377(11) Uani 1 1 d . . . . .
N31 N 0.8722(5) 0.6052(2) 0.6748(5) 0.0370(13) Uani 1 1 d D . . . .
H31N H 0.939(4) 0.617(3) 0.701(5) 0.023(18) Uiso 1 1 d D . . . .
C111 C 0.7830(6) 0.6454(3) 0.6330(5) 0.0343(13) Uani 1 1 d . . . . .
C121 C 0.8242(7) 0.6870(3) 0.5808(6) 0.0441(16) Uani 1 1 d . . . . .
H121 H 0.906177 0.685971 0.567507 0.053 Uiso 1 1 calc R U . . .
C131 C 0.7443(8) 0.7300(4) 0.5482(7) 0.052(2) Uani 1 1 d . . . . .
H131 H 0.773335 0.757902 0.513891 0.063 Uiso 1 1 calc R U . . .
C141 C 0.6210(8) 0.7317(4) 0.5662(7) 0.054(2) Uani 1 1 d . . . . .
H141 H 0.567328 0.760567 0.544291 0.064 Uiso 1 1 calc R U . . .
C151 C 0.5794(7) 0.6898(4) 0.6173(7) 0.052(2) Uani 1 1 d . . . . .
H151 H 0.496776 0.690435 0.629210 0.062 Uiso 1 1 calc R U . . .
C161 C 0.6593(7) 0.6468(3) 0.6511(6) 0.0438(17) Uani 1 1 d . . . . .
H161 H 0.630305 0.619038 0.685761 0.053 Uiso 1 1 calc R U . . .
C171 C 1.0014(5) 0.4404(3) 0.8455(4) 0.0304(12) Uani 1 1 d . . . . .
H17A H 0.993321 0.401174 0.840442 0.037 Uiso 1 1 calc R U . . .
H17B H 0.956692 0.451980 0.895197 0.037 Uiso 1 1 calc R U . . .
C181 C 1.1441(5) 0.4542(3) 0.8776(4) 0.0320(12) Uani 1 1 d . . . . .
H18A H 1.191937 0.442079 0.830092 0.038 Uiso 1 1 calc R U . . .
H18B H 1.155054 0.493200 0.885349 0.038 Uiso 1 1 calc R U . . .
C191 C 1.1921(7) 0.4257(4) 0.9716(5) 0.0418(16) Uani 1 1 d . . . . .
H19A H 1.138777 0.435916 1.016752 0.050 Uiso 1 1 calc R U . . .
H19B H 1.184343 0.386703 0.961968 0.050 Uiso 1 1 calc R U . . .
C201 C 1.3292(6) 0.4393(3) 1.0133(4) 0.0338(13) Uani 1 1 d . . . . .
O31 O 1.4103(4) 0.4511(3) 0.9650(3) 0.0449(12) Uani 1 1 d . . . . .
N41 N 1.3587(5) 0.4352(3) 1.1089(4) 0.0377(14) Uani 1 1 d D . . . .
H41N H 1.306(6) 0.429(3) 1.142(5) 0.028(19) Uiso 1 1 d D . . . .
C211 C 1.4894(6) 0.4392(3) 1.1604(5) 0.0357(14) Uani 1 1 d . . . . .
H211 H 1.545425 0.424123 1.119865 0.043 Uiso 1 1 calc R U . . .
C221 C 1.5318(6) 0.4984(3) 1.1857(5) 0.0388(15) Uani 1 1 d . . . . .
H22A H 1.624030 0.499051 1.202198 0.047 Uiso 1 1 calc R U . . .
H22B H 1.507199 0.520628 1.129288 0.047 Uiso 1 1 calc R U . . .
C231 C 1.4796(6) 0.5241(3) 1.2655(5) 0.0377(14) Uani 1 1 d . . . . .
C241 C 1.3534(7) 0.5436(3) 1.2527(6) 0.0420(15) Uani 1 1 d . . . . .
H241 H 1.300875 0.539581 1.193534 0.050 Uiso 1 1 calc R U . . .
C251 C 1.3057(8) 0.5682(4) 1.3242(7) 0.0519(19) Uani 1 1 d . . . . .
H251 H 1.222032 0.580594 1.313377 0.062 Uiso 1 1 calc R U . . .
C261 C 1.3831(9) 0.5748(4) 1.4140(7) 0.054(2) Uani 1 1 d . . . . .
H261 H 1.351237 0.591439 1.463081 0.065 Uiso 1 1 calc R U . . .
C271 C 1.5077(8) 0.5562(3) 1.4289(6) 0.0465(17) Uani 1 1 d . . . . .
H271 H 1.560030 0.560924 1.487961 0.056 Uiso 1 1 calc R U . . .
C281 C 1.5547(7) 0.5306(3) 1.3559(6) 0.0402(15) Uani 1 1 d . . . . .
H281 H 1.637835 0.517511 1.367373 0.048 Uiso 1 1 calc R U . . .
C291 C 1.5018(7) 0.4043(3) 1.2487(5) 0.0371(14) Uani 1 1 d . . . . .
O41 O 1.4153(5) 0.3815(3) 1.2758(4) 0.0498(14) Uani 1 1 d . . . . .
O51 O 1.6226(5) 0.4035(3) 1.2941(4) 0.0443(12) Uani 1 1 d . . . . .
C301 C 1.6491(9) 0.3724(4) 1.3807(6) 0.058(2) Uani 1 1 d . . . . .
H30A H 1.606932 0.388716 1.427415 0.087 Uiso 1 1 calc R U . . .
H30B H 1.739271 0.371772 1.404155 0.087 Uiso 1 1 calc R U . . .
H30C H 1.618676 0.335864 1.368346 0.087 Uiso 1 1 calc R U . . .
Cu1 Cu 0.74752(7) 0.44692(4) 0.74196(6) 0.0271(2) Uani 1 1 d . . . . .
C12 C 0.7431(8) 0.6065(4) 0.9274(8) 0.058(2) Uani 1 1 d . . . . .
H12 H 0.783213 0.589999 0.882303 0.069 Uiso 1 1 calc R U . . .
C22 C 0.8021(9) 0.6483(4) 0.9825(9) 0.066(3) Uani 1 1 d . . . . .
H22 H 0.882086 0.659961 0.974050 0.079 Uiso 1 1 calc R U . . .
C32 C 0.7455(10) 0.6731(4) 1.0495(7) 0.058(2) Uani 1 1 d . . . . .
H32 H 0.786318 0.701129 1.086818 0.070 Uiso 1 1 calc R U . . .
C42 C 0.6262(12) 0.6554(4) 1.0606(7) 0.063(3) Uani 1 1 d . . . . .
H42 H 0.586603 0.671934 1.105923 0.076 Uiso 1 1 calc R U . . .
C52 C 0.5643(10) 0.6135(4) 1.0053(6) 0.053(2) Uani 1 1 d . . . . .
H52 H 0.483768 0.602168 1.012937 0.063 Uiso 1 1 calc R U . . .
C62 C 0.6237(7) 0.5890(3) 0.9393(4) 0.0358(14) Uani 1 1 d . . . . .
N12 N 0.5543(5) 0.5472(3) 0.8817(4) 0.0345(12) Uani 1 1 d D . . . .
H12N H 0.478(3) 0.546(3) 0.878(5) 0.020(16) Uiso 1 1 d D . . . .
C72 C 0.5971(6) 0.5097(3) 0.8306(4) 0.0289(12) Uani 1 1 d . . . . .
O12 O 0.7139(4) 0.5034(2) 0.8308(3) 0.0328(10) Uani 1 1 d . . . . .
C82 C 0.4981(6) 0.4758(3) 0.7675(5) 0.0355(14) Uani 1 1 d . . . . .
H82A H 0.444321 0.458230 0.806291 0.043 Uiso 1 1 calc R U . . .
H82B H 0.444591 0.499317 0.722435 0.043 Uiso 1 1 calc R U . . .
N22 N 0.5555(4) 0.4339(2) 0.7149(3) 0.0271(10) Uani 1 1 d . . . . .
C92 C 0.5306(7) 0.3785(3) 0.7476(5) 0.0370(14) Uani 1 1 d . . . . .
H92A H 0.554792 0.351852 0.704204 0.044 Uiso 1 1 calc R U . . .
H92B H 0.440246 0.374315 0.747453 0.044 Uiso 1 1 calc R U . . .
C102 C 0.6057(6) 0.3683(3) 0.8480(5) 0.0314(13) Uani 1 1 d . . . . .
O22 O 0.7118(4) 0.3896(2) 0.8721(3) 0.0355(10) Uani 1 1 d . . . . .
N32 N 0.5472(5) 0.3357(3) 0.9002(4) 0.0346(12) Uani 1 1 d D . . . .
H32N H 0.480(4) 0.327(3) 0.870(4) 0.019(16) Uiso 1 1 d D . . . .
C112 C 0.5861(7) 0.3162(3) 0.9943(5) 0.0365(14) Uani 1 1 d . . . . .
C122 C 0.5034(8) 0.2816(4) 1.0279(6) 0.050(2) Uani 1 1 d . . . . .
H122 H 0.425694 0.273014 0.989641 0.060 Uiso 1 1 calc R U . . .
C132 C 0.5354(10) 0.2594(6) 1.1193(7) 0.073(3) Uani 1 1 d . . . . .
H132 H 0.480461 0.235452 1.141738 0.087 Uiso 1 1 calc R U . . .
C142 C 0.6515(10) 0.2738(6) 1.1762(7) 0.069(3) Uani 1 1 d . . . . .
H142 H 0.673236 0.259810 1.237477 0.083 Uiso 1 1 calc R U . . .
C152 C 0.7339(9) 0.3085(5) 1.1427(6) 0.061(2) Uani 1 1 d . . . . .
H152 H 0.810868 0.317672 1.181442 0.073 Uiso 1 1 calc R U . . .
C162 C 0.7032(8) 0.3300(4) 1.0517(5) 0.0446(17) Uani 1 1 d . . . . .
H162 H 0.759316 0.353296 1.028954 0.054 Uiso 1 1 calc R U . . .
C172 C 0.5080(5) 0.4384(3) 0.6101(4) 0.0322(13) Uani 1 1 d . . . . .
H17C H 0.553626 0.412314 0.578040 0.039 Uiso 1 1 calc R U . . .
H17D H 0.527982 0.474384 0.589536 0.039 Uiso 1 1 calc R U . . .
C182 C 0.3650(6) 0.4285(3) 0.5786(4) 0.0348(14) Uani 1 1 d . . . . .
H18C H 0.343445 0.393188 0.601160 0.042 Uiso 1 1 calc R U . . .
H18D H 0.318427 0.455828 0.607214 0.042 Uiso 1 1 calc R U . . .
C192 C 0.3249(7) 0.4308(4) 0.4712(5) 0.0461(19) Uani 1 1 d . . . . .
H19C H 0.351032 0.465475 0.448681 0.055 Uiso 1 1 calc R U . . .
H19D H 0.368737 0.402385 0.443142 0.055 Uiso 1 1 calc R U . . .
C202 C 0.1832(6) 0.4242(3) 0.4379(4) 0.0339(13) Uani 1 1 d . . . . .
O32 O 0.1164(5) 0.3993(3) 0.4854(4) 0.0449(13) Uani 1 1 d . . . . .
N42 N 0.1348(5) 0.4465(3) 0.3545(4) 0.0348(11) Uani 1 1 d D . . . .
H42N H 0.173(7) 0.469(3) 0.331(5) 0.028(19) Uiso 1 1 d D . . . .
C212 C 0.0014(6) 0.4410(3) 0.3098(4) 0.0342(14) Uani 1 1 d . . . . .
H212 H -0.021898 0.402504 0.311192 0.041 Uiso 1 1 calc R U . . .
C222 C -0.0884(6) 0.4739(3) 0.3618(4) 0.0375(15) Uani 1 1 d . . . . .
H22C H -0.175503 0.468401 0.329241 0.045 Uiso 1 1 calc R U . . .
H22D H -0.081379 0.459837 0.425995 0.045 Uiso 1 1 calc R U . . .
C232 C -0.0608(6) 0.5337(3) 0.3671(5) 0.0389(15) Uani 1 1 d . . . . .
C242 C 0.0192(7) 0.5555(4) 0.4481(5) 0.0414(16) Uani 1 1 d . . . . .
H242 H 0.054590 0.532621 0.497870 0.050 Uiso 1 1 calc R U . . .
C252 C 0.0453(8) 0.6105(4) 0.4539(6) 0.0494(19) Uani 1 1 d . . . . .
H252 H 0.097729 0.624152 0.508097 0.059 Uiso 1 1 calc R U . . .
C262 C -0.0044(9) 0.6457(4) 0.3814(6) 0.0515(19) Uani 1 1 d . . . . .
H262 H 0.014847 0.682600 0.385748 0.062 Uiso 1 1 calc R U . . .
C272 C -0.0844(9) 0.6245(4) 0.3011(6) 0.053(2) Uani 1 1 d . . . . .
H272 H -0.119481 0.647533 0.251555 0.064 Uiso 1 1 calc R U . . .
C282 C -0.1116(7) 0.5699(4) 0.2950(5) 0.0470(18) Uani 1 1 d . . . . .
H282 H -0.165495 0.556722 0.241218 0.056 Uiso 1 1 calc R U . . .
C292 C -0.0137(7) 0.4585(4) 0.2075(5) 0.0447(18) Uani 1 1 d . . . . .
O42 O 0.0753(6) 0.4728(5) 0.1702(4) 0.080(3) Uani 1 1 d . . . . .
O52 O -0.1321(5) 0.4546(3) 0.1629(3) 0.0441(12) Uani 1 1 d . . . . .
C302 C -0.1579(9) 0.4710(6) 0.0634(5) 0.067(3) Uani 1 1 d . . . . .
H30D H -0.121943 0.506275 0.057209 0.100 Uiso 1 1 calc R U . . .
H30E H -0.248283 0.472309 0.040912 0.100 Uiso 1 1 calc R U . . .
H30F H -0.120537 0.445142 0.026372 0.100 Uiso 1 1 calc R U . . .
Cl1 Cl 1.26260(15) 0.58939(9) 0.72057(12) 0.0435(4) Uani 1 1 d . . . . .
O1P1 O 1.2196(8) 0.5432(5) 0.6587(5) 0.087(3) Uani 1 1 d . . . . .
O2P1 O 1.2843(5) 0.5684(2) 0.8150(4) 0.0411(11) Uani 1 1 d . . . . .
O3P1 O 1.1592(5) 0.6279(3) 0.7084(4) 0.0486(14) Uani 1 1 d . . . . .
O4P1 O 1.3745(6) 0.6120(5) 0.6989(8) 0.114(5) Uani 1 1 d . . . . .
Cl2A Cl 0.20371(14) 0.29909(7) 0.75293(12) 0.0381(4) Uani 0.580(15) 1 d . . P A 1
O1PA O 0.3230(5) 0.2769(3) 0.8009(4) 0.0479(13) Uani 0.580(15) 1 d . . P A 1
O2PA O 0.214(2) 0.3491(11) 0.7067(16) 0.084(8) Uani 0.580(15) 1 d . . P A 1
O3PA O 0.1372(18) 0.3119(9) 0.8318(15) 0.102(6) Uani 0.580(15) 1 d . . P A 1
O4PA O 0.1370(14) 0.2605(6) 0.7002(13) 0.071(5) Uani 0.580(15) 1 d . . P A 1
Cl2B Cl 0.20371(14) 0.29909(7) 0.75293(12) 0.0381(4) Uani 0.420(15) 1 d . . P A 2
O1PB O 0.3230(5) 0.2769(3) 0.8009(4) 0.0479(13) Uani 0.420(15) 1 d . . P A 2
O2PB O 0.210(2) 0.3529(9) 0.7535(19) 0.061(7) Uani 0.420(15) 1 d . . P A 2
O3PB O 0.0949(18) 0.2761(15) 0.770(3) 0.121(16) Uani 0.420(15) 1 d . . P A 2
O4PB O 0.199(2) 0.2870(11) 0.6502(11) 0.086(8) Uani 0.420(15) 1 d . . P A 2
N1N1 N 0.5313(9) 0.2133(3) 0.7309(7) 0.065(2) Uani 1 1 d . . . . .
O1N1 O 0.5531(12) 0.2520(4) 0.6853(8) 0.100(4) Uani 1 1 d . . . . .
O2N1 O 0.5850(9) 0.2024(5) 0.8113(8) 0.094(3) Uani 1 1 d . . . . .
C1N1 C 0.4256(11) 0.1775(4) 0.6848(8) 0.062(2) Uani 1 1 d . . . . .
H1N1 H 0.4170(13) 0.152(2) 0.722(3) 0.093 Uiso 1 1 calc R U . . .
H1N2 H 0.358(6) 0.1956(16) 0.6731(13) 0.093 Uiso 1 1 calc R U . . .
H1N3 H 0.4424(18) 0.1651(12) 0.634(5) 0.093 Uiso 1 1 calc R U . . .
N1N2 N 0.8232(11) 0.1075(7) 0.0246(9) 0.101(5) Uani 1 1 d . . . . .
O1N2 O 0.7434(12) 0.0758(7) -0.0221(7) 0.114(4) Uani 1 1 d . . . . .
O2N2 O 0.9349(10) 0.1006(9) 0.0679(13) 0.202(11) Uani 1 1 d . . . . .
C1N2 C 0.7798(14) 0.1669(7) 0.0517(13) 0.113(7) Uani 1 1 d . . . . .
H1N4 H 0.716(11) 0.1719(11) 0.028(4) 0.170 Uiso 1 1 calc R U . . .
H1N5 H 0.7829(15) 0.1685(8) 0.102(8) 0.170 Uiso 1 1 calc R U . . .
H1N6 H 0.821(7) 0.187(3) 0.037(3) 0.170 Uiso 1 1 calc R U . . .
N1N3 N 0.9511(8) 0.2790(5) 0.9418(8) 0.072(3) Uani 1 1 d . . . . .
O1N3 O 0.9874(11) 0.2405(5) 0.9826(9) 0.108(4) Uani 1 1 d . . . . .
O2N3 O 0.9794(8) 0.3268(5) 0.9722(7) 0.085(2) Uani 1 1 d . . . . .
C1N3 C 0.8659(9) 0.2754(6) 0.8493(9) 0.073(3) Uani 1 1 d . . . . .
H1N7 H 0.849(2) 0.305(3) 0.830(2) 0.109 Uiso 1 1 calc R U . . .
H1N8 H 0.900(4) 0.2596(18) 0.814(4) 0.109 Uiso 1 1 calc R U . . .
H1N9 H 0.804(7) 0.2603(18) 0.8550(10) 0.109 Uiso 1 1 calc R U . . .
N14A N 0.0911(15) 0.2711(7) 0.2192(11) 0.059(4) Uani 0.537(16) 1 d . . P B 3
O14A O 0.0389(14) 0.2274(7) 0.2118(10) 0.071(4) Uani 0.537(16) 1 d . . P B 3
O24A O 0.0542(9) 0.3073(5) 0.2571(7) 0.087(3) Uani 0.537(16) 1 d . . P B 3
C14A C 0.2131(10) 0.2775(5) 0.1796(9) 0.069(3) Uani 0.537(16) 1 d . . P B 3
H14A H 0.229(4) 0.248(6) 0.154(5) 0.104 Uiso 0.537(16) 1 calc R U P B 3
H14B H 0.204(2) 0.302(5) 0.139(9) 0.104 Uiso 0.537(16) 1 calc R U P B 3
H14C H 0.273(13) 0.2851(17) 0.224(9) 0.104 Uiso 0.537(16) 1 calc R U P B 3
N14B N 0.1165(15) 0.3176(7) 0.2052(11) 0.050(4) Uani 0.463(16) 1 d . . P B 4
O14B O 0.1142(16) 0.3621(7) 0.1732(11) 0.063(4) Uani 0.463(16) 1 d . . P B 4
O24B O 0.0542(9) 0.3073(5) 0.2571(7) 0.087(3) Uani 0.463(16) 1 d . . P B 4
C14B C 0.2131(10) 0.2775(5) 0.1796(9) 0.069(3) Uani 0.463(16) 1 d . . P B 4
H14D H 0.26(2) 0.30(19) 0.1(2) 0.104 Uiso 0.463(16) 1 calc R U P B 4
H14E H 0.28(2) 0.27(15) 0.2(3) 0.104 Uiso 0.463(16) 1 calc R U P B 4
H14F H 0.166(8) 0.24(9) 0.15(12) 0.104 Uiso 0.463(16) 1 calc R U P B 4

loop_
_atom_site_aniso_label
_atom_site_aniso_U_11
_atom_site_aniso_U_22
_atom_site_aniso_U_33
_atom_site_aniso_U_23
_atom_site_aniso_U_13
_atom_site_aniso_U_12
C11 0.030(3) 0.033(3) 0.031(3) -0.005(2) 0.009(2) -0.002(2)
C21 0.031(3) 0.037(4) 0.039(3) -0.004(3) 0.007(3) -0.001(3)
C31 0.031(3) 0.039(4) 0.036(3) -0.012(3) 0.001(3) -0.001(3)
C41 0.030(3) 0.041(4) 0.028(3) -0.006(3) 0.003(2) 0.007(2)
C51 0.026(3) 0.038(3) 0.028(3) -0.003(2) 0.003(2) 0.000(2)
C61 0.022(2) 0.030(3) 0.026(3) -0.001(2) 0.001(2) -0.001(2)
N11 0.023(2) 0.035(3) 0.028(2) -0.002(2) 0.0067(19) -0.0055(19)
C71 0.024(2) 0.028(3) 0.025(2) 0.000(2) -0.004(2) 0.001(2)
O11 0.0227(19) 0.032(2) 0.033(2) -0.0067(18) 0.0081(16) -0.0034(16)
C81 0.025(2) 0.033(3) 0.034(3) -0.002(3) 0.003(2) -0.008(2)
N21 0.021(2) 0.037(3) 0.029(2) -0.002(2) -0.0004(18) -0.0004(18)
C91 0.027(3) 0.031(3) 0.037(3) 0.000(3) -0.005(2) 0.001(2)
C101 0.026(3) 0.033(3) 0.035(3) -0.002(3) 0.000(2) 0.000(2)
O21 0.032(2) 0.032(2) 0.042(2) 0.000(2) -0.0107(19) -0.0050(18)
N31 0.024(2) 0.031(3) 0.052(3) 0.000(2) -0.004(2) -0.002(2)
C111 0.027(3) 0.029(3) 0.042(3) 0.002(3) -0.004(3) 0.003(2)
C121 0.030(3) 0.043(4) 0.059(4) 0.008(3) 0.007(3) -0.004(3)
C131 0.048(4) 0.047(4) 0.059(5) 0.020(4) 0.004(4) -0.005(3)
C141 0.039(4) 0.045(4) 0.072(5) 0.012(4) -0.004(4) 0.005(3)
C151 0.031(3) 0.048(4) 0.076(6) 0.010(4) 0.007(3) 0.004(3)
C161 0.030(3) 0.045(4) 0.055(4) 0.009(3) 0.003(3) -0.002(3)
C171 0.023(2) 0.040(3) 0.027(3) 0.002(3) 0.001(2) -0.001(2)
C181 0.023(3) 0.040(3) 0.031(3) 0.003(3) 0.000(2) -0.005(2)
C191 0.029(3) 0.060(4) 0.033(3) 0.006(3) -0.004(2) -0.006(3)
C201 0.027(3) 0.042(4) 0.032(3) 0.006(3) 0.005(2) 0.000(2)
O31 0.029(2) 0.068(4) 0.036(2) 0.008(3) 0.0020(17) 0.001(2)
N41 0.023(2) 0.060(4) 0.029(2) -0.002(2) 0.0009(19) -0.003(2)
C211 0.025(3) 0.046(4) 0.033(3) 0.000(3) 0.000(2) 0.000(3)
C221 0.025(3) 0.052(4) 0.038(3) 0.008(3) 0.002(2) -0.003(3)
C231 0.030(3) 0.039(4) 0.043(3) 0.006(3) 0.003(3) -0.005(3)
C241 0.033(3) 0.046(4) 0.045(4) 0.003(3) 0.003(3) 0.001(3)
C251 0.042(4) 0.049(5) 0.066(5) -0.006(4) 0.015(4) -0.003(3)
C261 0.063(5) 0.050(5) 0.054(5) -0.006(4) 0.022(4) -0.004(4)
C271 0.056(4) 0.039(4) 0.043(4) 0.002(3) 0.006(3) -0.012(3)
C281 0.035(3) 0.037(4) 0.047(4) 0.002(3) 0.002(3) -0.004(3)
C291 0.035(3) 0.041(4) 0.033(3) -0.002(3) 0.001(3) 0.003(3)
O41 0.042(3) 0.071(4) 0.036(2) 0.005(3) 0.007(2) -0.008(3)
O51 0.036(2) 0.054(3) 0.040(3) 0.007(2) -0.002(2) 0.005(2)
C301 0.056(5) 0.064(6) 0.048(4) 0.011(4) -0.008(4) 0.012(4)
Cu1 0.0206(4) 0.0289(4) 0.0306(4) -0.0042(4) 0.0015(3) -0.0006(3)
C12 0.038(4) 0.054(5) 0.079(6) -0.037(5) 0.008(4) -0.002(3)
C22 0.046(4) 0.055(5) 0.092(7) -0.036(5) 0.002(5) -0.001(4)
C32 0.070(6) 0.040(4) 0.057(5) -0.020(4) -0.006(4) 0.006(4)
C42 0.103(8) 0.044(5) 0.049(4) -0.016(4) 0.032(5) -0.001(5)
C52 0.069(5) 0.045(5) 0.050(4) -0.008(4) 0.029(4) 0.004(4)
C62 0.038(3) 0.039(4) 0.027(3) -0.008(3) -0.001(2) 0.010(3)
N12 0.026(2) 0.043(3) 0.035(3) -0.011(2) 0.006(2) -0.002(2)
C72 0.030(3) 0.027(3) 0.027(3) 0.004(2) -0.001(2) -0.002(2)
O12 0.025(2) 0.036(2) 0.037(2) -0.0100(19) 0.0023(17) 0.0006(17)
C82 0.023(3) 0.044(4) 0.040(3) -0.011(3) 0.005(2) 0.001(3)
N22 0.019(2) 0.038(3) 0.023(2) -0.0001(19) 0.0008(16) 0.0022(18)
C92 0.034(3) 0.042(4) 0.031(3) 0.007(3) -0.004(2) -0.009(3)
C102 0.026(3) 0.036(3) 0.032(3) 0.001(3) 0.002(2) -0.001(2)
O22 0.028(2) 0.044(3) 0.032(2) 0.003(2) -0.0014(17) -0.0046(19)
N32 0.030(3) 0.039(3) 0.032(3) 0.008(2) 0.000(2) -0.005(2)
C112 0.038(3) 0.042(4) 0.030(3) 0.004(3) 0.006(3) 0.005(3)
C122 0.039(4) 0.070(6) 0.042(4) 0.016(4) 0.009(3) 0.002(4)
C132 0.058(5) 0.108(9) 0.052(5) 0.035(6) 0.012(4) -0.002(5)
C142 0.063(5) 0.104(9) 0.038(4) 0.028(5) 0.003(4) 0.009(6)
C152 0.046(4) 0.092(8) 0.038(4) 0.006(4) -0.006(3) 0.009(4)
C162 0.043(4) 0.051(4) 0.037(4) 0.008(3) 0.001(3) 0.002(3)
C172 0.025(3) 0.047(4) 0.023(2) 0.005(2) 0.001(2) -0.002(2)
C182 0.024(3) 0.056(4) 0.023(3) -0.003(3) 0.002(2) -0.007(3)
C192 0.027(3) 0.078(6) 0.030(3) 0.011(3) -0.001(2) -0.009(3)
C202 0.028(3) 0.047(4) 0.025(3) 0.004(3) 0.002(2) -0.007(3)
O32 0.034(2) 0.066(4) 0.034(2) 0.015(2) 0.0027(19) -0.015(2)
N42 0.024(2) 0.053(3) 0.026(2) 0.005(3) 0.0038(18) -0.009(2)
C212 0.024(3) 0.051(4) 0.026(3) -0.005(3) 0.002(2) -0.007(3)
C222 0.023(3) 0.061(4) 0.026(3) -0.001(3) -0.001(2) -0.007(3)
C232 0.030(3) 0.055(4) 0.032(3) -0.004(3) 0.006(2) -0.002(3)
C242 0.036(3) 0.057(5) 0.029(3) -0.009(3) 0.000(3) 0.001(3)
C252 0.044(4) 0.063(5) 0.037(4) -0.009(3) -0.001(3) -0.002(4)
C262 0.051(4) 0.049(5) 0.051(4) -0.006(4) 0.000(4) -0.002(4)
C272 0.057(5) 0.051(5) 0.047(4) 0.002(4) -0.002(4) 0.003(4)
C282 0.040(4) 0.059(5) 0.037(3) -0.006(3) -0.009(3) 0.000(3)
C292 0.037(3) 0.069(6) 0.027(3) -0.002(3) 0.002(2) -0.011(3)
O42 0.041(3) 0.168(9) 0.032(3) 0.015(4) 0.006(2) -0.035(4)
O52 0.034(2) 0.071(4) 0.024(2) -0.001(2) -0.0009(17) -0.004(2)
C302 0.052(5) 0.117(9) 0.025(3) 0.009(4) -0.008(3) -0.016(5)
Cl1 0.0304(7) 0.0622(11) 0.0391(8) 0.0181(8) 0.0095(6) 0.0110(7)
O1P1 0.073(5) 0.130(8) 0.048(4) -0.027(4) -0.014(3) 0.036(5)
O2P1 0.036(2) 0.049(3) 0.040(2) 0.015(2) 0.0089(19) 0.005(2)
O3P1 0.031(2) 0.050(3) 0.064(3) 0.022(3) 0.008(2) 0.006(2)
O4P1 0.035(3) 0.153(10) 0.159(9) 0.123(8) 0.034(4) 0.017(4)
Cl2A 0.0295(7) 0.0362(8) 0.0480(9) 0.0047(7) 0.0058(6) -0.0015(6)
O1PA 0.042(3) 0.045(3) 0.051(3) 0.009(2) -0.006(2) -0.001(2)
O2PA 0.047(7) 0.098(15) 0.100(15) 0.064(14) -0.006(10) -0.011(8)
O3PA 0.091(11) 0.112(14) 0.127(14) -0.020(12) 0.084(11) -0.002(10)
O4PA 0.053(7) 0.056(7) 0.089(11) -0.036(7) -0.025(7) -0.005(6)
Cl2B 0.0295(7) 0.0362(8) 0.0480(9) 0.0047(7) 0.0058(6) -0.0015(6)
O1PB 0.042(3) 0.045(3) 0.051(3) 0.009(2) -0.006(2) -0.001(2)
O2PB 0.045(9) 0.035(8) 0.091(16) 0.007(11) -0.022(12) 0.011(7)
O3PB 0.037(9) 0.13(3) 0.18(3) 0.10(3) -0.006(13) -0.033(12)
O4PB 0.094(14) 0.13(2) 0.031(7) -0.010(9) -0.003(8) 0.065(14)
N1N1 0.078(6) 0.045(4) 0.088(6) -0.012(4) 0.059(5) -0.010(4)
O1N1 0.145(9) 0.052(4) 0.133(8) -0.015(5) 0.102(7) -0.026(5)
O2N1 0.059(4) 0.136(10) 0.088(6) -0.014(6) 0.016(4) -0.016(5)
C1N1 0.077(6) 0.042(5) 0.070(6) -0.014(4) 0.022(5) 0.000(4)
N1N2 0.068(6) 0.157(13) 0.084(7) 0.072(8) 0.030(6) 0.026(7)
O1N2 0.092(7) 0.187(14) 0.061(5) -0.008(7) 0.011(5) 0.027(8)
O2N2 0.062(5) 0.32(2) 0.243(16) 0.230(18) 0.067(8) 0.062(9)
C1N2 0.077(8) 0.114(13) 0.145(15) 0.082(12) 0.009(9) -0.002(8)
N1N3 0.043(4) 0.083(7) 0.091(6) 0.042(6) 0.021(4) 0.008(4)
O1N3 0.090(7) 0.091(7) 0.139(9) 0.052(7) 0.015(6) 0.011(5)
O2N3 0.067(5) 0.094(7) 0.093(6) 0.009(5) 0.013(4) -0.006(4)
C1N3 0.044(5) 0.082(8) 0.092(8) -0.008(6) 0.014(5) -0.003(5)
N14A 0.055(8) 0.061(10) 0.061(9) -0.019(7) 0.011(6) 0.001(7)
O14A 0.069(8) 0.087(11) 0.059(7) -0.001(7) 0.021(6) -0.010(7)
O24A 0.074(5) 0.105(8) 0.092(6) -0.001(5) 0.037(5) 0.007(5)
C14A 0.054(5) 0.073(7) 0.083(7) -0.004(6) 0.020(5) 0.002(5)
N14B 0.052(8) 0.053(10) 0.045(8) 0.014(7) 0.009(6) -0.004(7)
O14B 0.074(10) 0.051(8) 0.068(9) 0.012(7) 0.023(7) 0.011(7)
O24B 0.074(5) 0.105(8) 0.092(6) -0.001(5) 0.037(5) 0.007(5)
C14B 0.054(5) 0.073(7) 0.083(7) -0.004(6) 0.020(5) 0.002(5)

loop_
_atom_type_symbol
_atom_type_description
_atom_type_scat_dispersion_real
_atom_type_scat_dispersion_imag
_atom_type_scat_source
C C 0.0181 0.0091 'International Tables Vol C Tables 4.2.6.8 and 6.1.1.4'
H H 0.0000 0.0000 'International Tables Vol C Tables 4.2.6.8 and 6.1.1.4'
Cl Cl 0.3639 0.7018 'International Tables Vol C Tables 4.2.6.8 and 6.1.1.4'
Cu Cu -1.9646 0.5888 'International Tables Vol C Tables 4.2.6.8 and 6.1.1.4'
N N 0.0311 0.0180 'International Tables Vol C Tables 4.2.6.8 and 6.1.1.4'
O O 0.0492 0.0322 'International Tables Vol C Tables 4.2.6.8 and 6.1.1.4'

loop_
_geom_angle_atom_site_label_1
_geom_angle_atom_site_label_2
_geom_angle_atom_site_label_3
_geom_angle
_geom_angle_site_symmetry_1
_geom_angle_site_symmetry_3
_geom_angle_publ_flag
C21 C11 C61 118.7(6) . . ?
C11 C21 C31 121.2(7) . . ?
C21 C31 C41 119.2(6) . . ?
C51 C41 C31 120.3(6) . . ?
C41 C51 C61 120.0(6) . . ?
C51 C61 C11 120.6(6) . . ?
C51 C61 N11 116.9(5) . . ?
C11 C61 N11 122.5(5) . . ?
C71 N11 C61 127.9(5) . . ?
O11 C71 N11 124.9(6) . . ?
O11 C71 C81 118.5(6) . . ?
N11 C71 C81 116.7(5) . . ?
C71 O11 Cu1 114.4(4) . . ?
N21 C81 C71 108.9(5) . . ?
C81 N21 C91 110.7(5) . . ?
C81 N21 C171 112.7(5) . . ?
C91 N21 C171 110.2(5) . . ?
C81 N21 Cu1 106.7(3) . . ?
C91 N21 Cu1 109.6(4) . . ?
C171 N21 Cu1 106.8(4) . . ?
N21 C91 C101 111.7(5) . . ?
O21 C101 N31 126.0(6) . . ?
O21 C101 C91 120.9(6) . . ?
N31 C101 C91 112.9(6) . . ?
C101 O21 Cu1 105.0(4) . . ?
C101 N31 C111 126.7(6) . . ?
C121 C111 C161 119.3(7) . . ?
C121 C111 N31 118.9(6) . . ?
C161 C111 N31 121.5(7) . . ?
C111 C121 C131 120.5(7) . . ?
C121 C131 C141 120.5(8) . . ?
C151 C141 C131 118.9(8) . . ?
C141 C151 C161 121.0(8) . . ?
C151 C161 C111 119.8(8) . . ?
N21 C171 C181 116.9(5) . . ?
C191 C181 C171 108.3(5) . . ?
C201 C191 C181 112.9(6) . . ?
O31 C201 N41 121.8(6) . . ?
O31 C201 C191 124.0(6) . . ?
N41 C201 C191 114.2(6) . . ?
C201 N41 C211 122.0(5) . . ?
N41 C211 C291 108.1(6) . . ?
N41 C211 C221 113.2(6) . . ?
C291 C211 C221 111.2(6) . . ?
C231 C221 C211 116.2(6) . . ?
C281 C231 C241 116.9(7) . . ?
C281 C231 C221 121.3(6) . . ?
C241 C231 C221 121.8(6) . . ?
C251 C241 C231 122.3(7) . . ?
C241 C251 C261 119.9(8) . . ?
C271 C261 C251 119.3(8) . . ?
C261 C271 C281 120.3(8) . . ?
C271 C281 C231 121.3(7) . . ?
O41 C291 O51 124.5(7) . . ?
O41 C291 C211 125.4(6) . . ?
O51 C291 C211 110.1(6) . . ?
C291 O51 C301 116.5(7) . . ?
O11 Cu1 O12 174.7(2) . . ?
O11 Cu1 N21 83.4(2) . . ?
O12 Cu1 N21 95.2(2) . . ?
O11 Cu1 N22 95.63(19) . . ?
O12 Cu1 N22 86.3(2) . . ?
N21 Cu1 N22 173.3(2) . . ?
O11 Cu1 O22 94.81(19) . . ?
O12 Cu1 O22 80.9(2) . . ?
N21 Cu1 O22 110.69(19) . . ?
N22 Cu1 O22 76.00(18) . . ?
O11 Cu1 O21 105.50(19) . . ?
O12 Cu1 O21 79.0(2) . . ?
N21 Cu1 O21 75.4(2) . . ?
N22 Cu1 O21 98.54(19) . . ?
O22 Cu1 O21 159.46(18) . . ?
C22 C12 C62 119.7(9) . . ?
C32 C22 C12 121.3(10) . . ?
C22 C32 C42 118.5(8) . . ?
C32 C42 C52 121.2(8) . . ?
C62 C52 C42 119.1(9) . . ?
C52 C62 C12 120.2(8) . . ?
C52 C62 N12 117.0(7) . . ?
C12 C62 N12 122.8(6) . . ?
C72 N12 C62 128.9(6) . . ?
O12 C72 N12 122.2(6) . . ?
O12 C72 C82 121.3(6) . . ?
N12 C72 C82 116.3(6) . . ?
C72 O12 Cu1 112.7(4) . . ?
N22 C82 C72 112.3(5) . . ?
C82 N22 C92 111.4(5) . . ?
C82 N22 C172 111.3(5) . . ?
C92 N22 C172 109.7(5) . . ?
C82 N22 Cu1 107.0(4) . . ?
C92 N22 Cu1 108.5(4) . . ?
C172 N22 Cu1 108.8(3) . . ?
N22 C92 C102 110.7(5) . . ?
O22 C102 N32 126.9(6) . . ?
O22 C102 C92 119.1(6) . . ?
N32 C102 C92 114.0(6) . . ?
C102 O22 Cu1 107.4(4) . . ?
C102 N32 C112 130.7(6) . . ?
C122 C112 C162 120.4(7) . . ?
C122 C112 N32 116.5(7) . . ?
C162 C112 N32 123.1(7) . . ?
C112 C122 C132 120.4(8) . . ?
C142 C132 C122 118.8(10) . . ?
C152 C142 C132 120.8(8) . . ?
C142 C152 C162 120.6(8) . . ?
C152 C162 C112 119.1(8) . . ?
N22 C172 C182 114.8(5) . . ?
C192 C182 C172 111.9(5) . . ?
C202 C192 C182 113.3(6) . . ?
O32 C202 N42 122.0(6) . . ?
O32 C202 C192 121.9(6) . . ?
N42 C202 C192 116.1(6) . . ?
C202 N42 C212 122.8(5) . . ?
N42 C212 C292 108.6(5) . . ?
N42 C212 C222 112.6(5) . . ?
C292 C212 C222 110.7(6) . . ?
C232 C222 C212 113.8(6) . . ?
C282 C232 C242 117.3(8) . . ?
C282 C232 C222 123.0(6) . . ?
C242 C232 C222 119.7(7) . . ?
C252 C242 C232 120.4(7) . . ?
C262 C252 C242 121.6(7) . . ?
C252 C262 C272 118.3(9) . . ?
C282 C272 C262 120.4(8) . . ?
C272 C282 C232 122.0(7) . . ?
O42 C292 O52 124.6(7) . . ?
O42 C292 C212 123.6(6) . . ?
O52 C292 C212 111.8(6) . . ?
C292 O52 C302 116.5(6) . . ?
O4P1 Cl1 O2P1 110.9(5) . . ?
O4P1 Cl1 O3P1 112.2(5) . . ?
O2P1 Cl1 O3P1 109.8(3) . . ?
O4P1 Cl1 O1P1 111.0(8) . . ?
O2P1 Cl1 O1P1 105.7(5) . . ?
O3P1 Cl1 O1P1 106.8(4) . . ?
O4PA Cl2A O2PA 115.9(13) . . ?
O4PA Cl2A O1PA 109.4(6) . . ?
O2PA Cl2A O1PA 114.6(9) . . ?
O4PA Cl2A O3PA 107.5(12) . . ?
O2PA Cl2A O3PA 105.2(14) . . ?
O1PA Cl2A O3PA 103.1(9) . . ?
O2PB Cl2B O3PB 117(2) . . ?
O2PB Cl2B O1PB 109.6(10) . . ?
O3PB Cl2B O1PB 118.0(10) . . ?
O2PB Cl2B O4PB 101.3(16) . . ?
O3PB Cl2B O4PB 103(2) . . ?
O1PB Cl2B O4PB 104.9(7) . . ?
O1N1 N1N1 O2N1 125.7(12) . . ?
O1N1 N1N1 C1N1 115.8(12) . . ?
O2N1 N1N1 C1N1 118.4(9) . . ?
O2N2 N1N2 O1N2 132.2(19) . . ?
O2N2 N1N2 C1N2 107.3(18) . . ?
O1N2 N1N2 C1N2 119.9(11) . . ?
O1N3 N1N3 O2N3 123.8(13) . . ?
O1N3 N1N3 C1N3 120.4(14) . . ?
O2N3 N1N3 C1N3 115.7(9) . . ?
O24A N14A O14A 122.5(16) . . ?
O24A N14A C14A 119.3(15) . . ?
O14A N14A C14A 118.2(15) . . ?
O24B N14B O14B 119.7(18) . . ?
O24B N14B C14B 121.9(15) . . ?
O14B N14B C14B 118.2(15) . . ?

loop_
_geom_bond_atom_site_label_1
_geom_bond_atom_site_label_2
_geom_bond_distance
_geom_bond_site_symmetry_2
_geom_bond_publ_flag
C11 C21 1.385(10) . ?
C11 C61 1.396(9) . ?
C21 C31 1.388(10) . ?
C31 C41 1.393(10) . ?
C41 C51 1.377(10) . ?
C51 C61 1.387(8) . ?
C61 N11 1.422(8) . ?
N11 C71 1.311(8) . ?
C71 O11 1.255(8) . ?
C71 C81 1.523(8) . ?
O11 Cu1 1.955(5) . ?
C81 N21 1.464(8) . ?
N21 C91 1.482(9) . ?
N21 C171 1.488(8) . ?
N21 Cu1 2.031(5) . ?
C91 C101 1.532(8) . ?
C101 O21 1.237(8) . ?
C101 N31 1.322(9) . ?
O21 Cu1 2.429(5) . ?
N31 C111 1.426(8) . ?
C111 C121 1.384(11) . ?
C111 C161 1.394(10) . ?
C121 C131 1.385(12) . ?
C131 C141 1.388(13) . ?
C141 C151 1.384(13) . ?
C151 C161 1.387(11) . ?
C171 C181 1.546(8) . ?
C181 C191 1.517(9) . ?
C191 C201 1.513(9) . ?
C201 O31 1.238(8) . ?
C201 N41 1.349(8) . ?
N41 C211 1.455(8) . ?
C211 C291 1.511(10) . ?
C211 C221 1.547(11) . ?
C221 C231 1.499(11) . ?
C231 C281 1.398(10) . ?
C231 C241 1.410(10) . ?
C241 C251 1.365(12) . ?
C251 C261 1.401(13) . ?
C261 C271 1.385(14) . ?
C271 C281 1.391(12) . ?
C291 O41 1.205(10) . ?
C291 O51 1.333(9) . ?
O51 C301 1.438(10) . ?
Cu1 O12 1.960(5) . ?
Cu1 N22 2.041(5) . ?
Cu1 O22 2.421(5) . ?
C12 C22 1.376(12) . ?
C12 C62 1.387(12) . ?
C22 C32 1.367(15) . ?
C32 C42 1.383(17) . ?
C42 C52 1.391(14) . ?
C52 C62 1.370(10) . ?
C62 N12 1.434(9) . ?
N12 C72 1.311(9) . ?
C72 O12 1.256(8) . ?
C72 C82 1.509(9) . ?
C82 N22 1.475(8) . ?
N22 C92 1.481(9) . ?
N22 C172 1.493(7) . ?
C92 C102 1.529(9) . ?
C102 O22 1.238(8) . ?
C102 N32 1.328(9) . ?
N32 C112 1.415(9) . ?
C112 C122 1.375(11) . ?
C112 C162 1.405(11) . ?
C122 C132 1.399(12) . ?
C132 C142 1.397(16) . ?
C142 C152 1.374(16) . ?
C152 C162 1.386(11) . ?
C172 C182 1.529(8) . ?
C182 C192 1.516(9) . ?
C192 C202 1.509(9) . ?
C202 O32 1.235(8) . ?
C202 N42 1.328(8) . ?
N42 C212 1.456(7) . ?
C212 C292 1.505(9) . ?
C212 C222 1.546(10) . ?
C222 C232 1.500(12) . ?
C232 C282 1.393(11) . ?
C232 C242 1.412(10) . ?
C242 C252 1.381(13) . ?
C252 C262 1.380(13) . ?
C262 C272 1.399(12) . ?
C272 C282 1.373(13) . ?
C292 O42 1.225(10) . ?
C292 O52 1.310(9) . ?
O52 C302 1.455(9) . ?
Cl1 O4P1 1.403(7) . ?
Cl1 O2P1 1.423(5) . ?
Cl1 O3P1 1.442(6) . ?
Cl1 O1P1 1.459(10) . ?
Cl2A O4PA 1.334(11) . ?
Cl2A O2PA 1.41(2) . ?
Cl2A O1PA 1.438(6) . ?
Cl2A O3PA 1.474(13) . ?
Cl2B O2PB 1.32(2) . ?
Cl2B O3PB 1.356(18) . ?
Cl2B O1PB 1.438(6) . ?
Cl2B O4PB 1.491(15) . ?
N1N1 O1N1 1.200(13) . ?
N1N1 O2N1 1.215(14) . ?
N1N1 C1N1 1.486(14) . ?
N1N2 O2N2 1.249(16) . ?
N1N2 O1N2 1.25(2) . ?
N1N2 C1N2 1.60(3) . ?
N1N3 O1N3 1.142(13) . ?
N1N3 O2N3 1.269(15) . ?
N1N3 C1N3 1.463(16) . ?
N14A O24A 1.148(18) . ?
N14A O14A 1.21(2) . ?
N14A C14A 1.523(19) . ?
N14B O24B 1.114(17) . ?
N14B O14B 1.19(2) . ?
N14B C14B 1.52(2) . ?
